data_7053909
loop_
_publ_author_name
'Tanaka, Koichi'
'Kikumoto, Yuki'
'Hota, Naoki'
'Takahashi, Hiroki'

_publ_section_title
;
 Homochiral coordination polymers with nanotubular channels for
 enantioselective sorption of chiral guest molecules
;
_journal_issue 3
_journal_name_full 'New Journal of Chemistry'
_journal_page_first 880
_journal_paper_doi 10.1039/c3nj01058a
_journal_volume 38
_journal_year 2014
_chemical_formula_moiety '(C22 H12 Cu O6), 2(C5 N1 H5), H2 O, 2(C3 H7 N O), H2 O '
_chemical_formula_sum 'C38 H40 Cu N4 O10'
_chemical_formula_weight 776.28
_chemical_name_systematic
; 
 ? 
;
_space_group_IT_number 154
_symmetry_cell_setting trigonal
_symmetry_space_group_name_Hall 'P 32 2"'
_symmetry_space_group_name_H-M 'P 32 2 1'
_atom_sites_solution_hydrogens geom
_atom_sites_solution_primary direct
_atom_sites_solution_secondary difmap
_audit_creation_method SHELXL-97
_cell_angle_alpha 90.00
_cell_angle_beta 90.00
_cell_angle_gamma 120.00
_cell_formula_units_Z 3
_cell_length_a 8.89960(10)
_cell_length_b 8.89960(10)
_cell_length_c 39.5773(11)
_cell_measurement_reflns_used 17087
_cell_measurement_temperature 123(2)
_cell_measurement_theta_max 27.5
_cell_measurement_theta_min 3.1
_cell_volume 2714.67(9)
_computing_cell_refinement
;
CrystalClear-SM Expert 2.0 r4 (Rigaku, 2009)
;
_computing_data_collection
;
CrystalClear-SM Expert 2.0 r4 (Rigaku, 2009)
;
_computing_data_reduction
;
CrystalClear-SM Expert 2.0 r4 (Rigaku, 2009)
;
_computing_structure_refinement 'SHELXL-97 (Sheldrick, 1997)'
_computing_structure_solution 'SHELXS-97 (Sheldrick, 1990)'
_diffrn_ambient_temperature 123(2)
_diffrn_detector_area_resol_mean 10.0000
_diffrn_measured_fraction_theta_full 0.996
_diffrn_measured_fraction_theta_max 0.996
_diffrn_measurement_device_type CCD
_diffrn_measurement_method 'profile data from \w-scans'
_diffrn_radiation_monochromator graphite
_diffrn_radiation_source 'fine-focus sealed tube'
_diffrn_radiation_type MoK\a
_diffrn_radiation_wavelength 0.71075
_diffrn_reflns_av_R_equivalents 0.0561
_diffrn_reflns_av_sigmaI/netI 0.0431
_diffrn_reflns_limit_h_max 11
_diffrn_reflns_limit_h_min -10
_diffrn_reflns_limit_k_max 11
_diffrn_reflns_limit_k_min -11
_diffrn_reflns_limit_l_max 51
_diffrn_reflns_limit_l_min -51
_diffrn_reflns_number 26777
_diffrn_reflns_theta_full 27.51
_diffrn_reflns_theta_max 27.51
_diffrn_reflns_theta_min 3.06
_exptl_absorpt_coefficient_mu 0.668
_exptl_absorpt_correction_T_max 0.8780
_exptl_absorpt_correction_T_min 0.8780
_exptl_absorpt_correction_type numerical
_exptl_absorpt_process_details 'NUMBAS; Rigaku, 2005'
_exptl_crystal_colour green
_exptl_crystal_density_diffrn 1.425
_exptl_crystal_density_method 'not measured'
_exptl_crystal_description prism
_exptl_crystal_F_000 1215
_exptl_crystal_size_max 0.35
_exptl_crystal_size_mid 0.30
_exptl_crystal_size_min 0.20
_refine_diff_density_max 0.884
_refine_diff_density_min -0.551
_refine_diff_density_rms 0.109
_refine_ls_abs_structure_details 'Flack H D (1983), Acta Cryst. A39, 876-881'
_refine_ls_abs_structure_Flack 0.03(2)
_refine_ls_extinction_method none
_refine_ls_goodness_of_fit_ref 1.124
_refine_ls_hydrogen_treatment mixed
_refine_ls_matrix_type full
_refine_ls_number_parameters 268
_refine_ls_number_reflns 4148
_refine_ls_number_restraints 0
_refine_ls_restrained_S_all 1.124
_refine_ls_R_factor_all 0.0558
_refine_ls_R_factor_gt 0.0524
_refine_ls_shift/su_max 0.000
_refine_ls_shift/su_mean 0.000
_refine_ls_structure_factor_coef Fsqd
_refine_ls_weighting_details 'calc w=1/[\s^2^(Fo^2^)+(0.0738P)^2^+2.0276P] where P=(Fo^2^+2Fc^2^)/3'
_refine_ls_weighting_scheme calc
_refine_ls_wR_factor_gt 0.1377
_refine_ls_wR_factor_ref 0.1453
_reflns_number_gt 3949
_reflns_number_total 4148
_reflns_threshold_expression >2\s(I)
_cod_data_source_file c3nj01058a.txt
_cod_data_source_block (R)-MOF-4a
_cod_original_cell_volume 2714.68(11)
_cod_original_sg_symbol_Hall 'P 32 2" '
_cod_database_code 7053909

loop_
_symmetry_equiv_pos_as_xyz
'x, y, z'
'-y, x-y, z+2/3'
'-x+y, -x, z+1/3'
'x-y, -y, -z+1/3'
'-x, -x+y, -z+2/3'
'y, x, -z'

loop_
_atom_site_label
_atom_site_type_symbol
_atom_site_fract_x
_atom_site_fract_y
_atom_site_fract_z
_atom_site_U_iso_or_equiv
_atom_site_adp_type
_atom_site_occupancy
_atom_site_symmetry_multiplicity
_atom_site_calc_flag
_atom_site_refinement_flags
C4 C 0.6697(4) 0.2309(4) 0.27020(7) 0.0218(5) Uani 1 1 d .
H1 H 0.588(5) 0.196(5) 0.2550(9) 0.022(8) Uiso 1 1 d .
C3 C 0.8155(4) 0.2185(4) 0.26491(7) 0.0206(5) Uani 1 1 d .
C2 C 0.9471(4) 0.2781(4) 0.29033(7) 0.0205(5) Uani 1 1 d .
C1 C 0.9294(4) 0.3485(4) 0.32045(7) 0.0196(5) Uani 1 1 d .
C10 C 0.7756(4) 0.3566(4) 0.32618(7) 0.0198(5) Uani 1 1 d .
C9 C 0.7450(4) 0.4225(4) 0.35674(8) 0.0276(6) Uani 1 1 d .
H5 H 0.834(6) 0.470(6) 0.3746(11) 0.040(11) Uiso 1 1 d .
C8 C 0.5951(5) 0.4234(5) 0.36172(8) 0.0336(7) Uani 1 1 d .
H4 H 0.592(7) 0.482(7) 0.3803(13) 0.061(15) Uiso 1 1 d .
C7 C 0.4632(4) 0.3618(5) 0.33663(9) 0.0337(8) Uani 1 1 d .
H3 H 0.354(6) 0.364(5) 0.3379(11) 0.041(11) Uiso 1 1 d .
C6 C 0.4897(4) 0.3023(4) 0.30653(8) 0.0271(6) Uani 1 1 d .
H2 H 0.401(5) 0.263(5) 0.2904(9) 0.024(8) Uiso 1 1 d .
C5 C 0.6442(4) 0.2977(4) 0.30066(7) 0.0221(6) Uani 1 1 d .
C11 C 0.8339(4) 0.1434(4) 0.23223(7) 0.0248(6) Uani 1 1 d .
C12 C 0.9673(5) 0.3638(5) 0.15992(8) 0.0345(7) Uani 1 1 d .
H6 H 1.0141 0.3334 0.1785 0.041 Uiso 1 1 calc R
C13 C 1.0590(5) 0.5326(5) 0.14755(10) 0.0416(9) Uani 1 1 d .
H7 H 1.1682 0.6140 0.1569 0.050 Uiso 1 1 calc R
C14 C 0.9885(5) 0.5795(5) 0.12144(9) 0.0415(9) Uani 1 1 d .
H8 H 1.0457 0.6951 0.1131 0.050 Uiso 1 1 calc R
C15 C 0.8316(6) 0.4540(5) 0.10740(10) 0.0435(9) Uani 1 1 d .
H9 H 0.7816 0.4818 0.0889 0.052 Uiso 1 1 calc R
C16 C 0.7501(5) 0.2884(5) 0.12083(9) 0.0358(7) Uani 1 1 d .
H10 H 0.6429 0.2034 0.1113 0.043 Uiso 1 1 calc R
C17 C 0.2152(6) 0.0675(6) 0.08081(12) 0.0539(11) Uani 1 1 d .
H11 H 0.1485 -0.0185 0.0645 0.065 Uiso 1 1 calc R
C18 C 0.0876(9) 0.2391(10) 0.0598(2) 0.110(3) Uani 1 1 d .
H12 H 0.0410 0.1588 0.0407 0.165 Uiso 1 1 calc R
H13 H 0.1529 0.3585 0.0514 0.165 Uiso 1 1 calc R
H14 H -0.0082 0.2260 0.0741 0.165 Uiso 1 1 calc R
C19 C 0.3027(11) 0.3376(8) 0.1080(2) 0.113(3) Uani 1 1 d .
H15 H 0.2544 0.4141 0.1115 0.169 Uiso 1 1 calc R
H16 H 0.4250 0.4070 0.1015 0.169 Uiso 1 1 calc R
H17 H 0.2931 0.2749 0.1290 0.169 Uiso 1 1 calc R
O1 O 1.0923(3) 0.2677(3) 0.28527(5) 0.0269(5) Uani 1 1 d .
H18 H 1.0839 0.2170 0.2669 0.040 Uiso 1 1 calc R
O2 O 0.9673(3) 0.1317(3) 0.22695(5) 0.0316(5) Uani 1 1 d .
O3 O 0.7102(3) 0.0978(3) 0.21141(5) 0.0301(5) Uani 1 1 d .
O4 O 0.2952(4) 0.0274(5) 0.09839(9) 0.0578(8) Uani 1 1 d .
O5 O 0.4117(5) 0.0000 0.1667 0.0480(10) Uani 1 2 d S
H19 H 0.374(5) 0.006(5) 0.1479(8) 0.015(8) Uiso 1 1 d .
O6 O 1.0527(8) 0.0000 0.1667 0.0750(16) Uani 1 2 d S
N1 N 0.8165(4) 0.2426(3) 0.14691(6) 0.0276(6) Uani 1 1 d .
N2 N 0.1978(6) 0.2020(6) 0.07876(15) 0.0786(16) Uani 1 1 d .
Cu1 Cu 0.67573(6) 0.0000 0.1667 0.02583(15) Uani 1 2 d S
H20 H 0.9891 -0.0757 0.1522 0.039 Uiso 1 1 calc R

loop_
_atom_site_aniso_label
_atom_site_aniso_U_11
_atom_site_aniso_U_22
_atom_site_aniso_U_33
_atom_site_aniso_U_23
_atom_site_aniso_U_13
_atom_site_aniso_U_12
C4 0.0236(14) 0.0218(13) 0.0184(13) -0.0022(10) -0.0047(11) 0.0101(11)
C3 0.0243(14) 0.0178(12) 0.0155(12) 0.0002(10) 0.0020(10) 0.0072(10)
C2 0.0188(13) 0.0208(13) 0.0209(13) 0.0025(10) 0.0023(10) 0.0092(11)
C1 0.0191(13) 0.0220(13) 0.0162(12) -0.0001(10) -0.0030(10) 0.0091(11)
C10 0.0203(13) 0.0228(13) 0.0172(12) -0.0020(10) -0.0024(10) 0.0116(11)
C9 0.0301(16) 0.0377(17) 0.0199(14) -0.0087(12) -0.0058(12) 0.0207(14)
C8 0.0354(17) 0.048(2) 0.0238(15) -0.0121(14) -0.0018(12) 0.0258(15)
C7 0.0289(16) 0.048(2) 0.0331(16) -0.0097(14) -0.0023(12) 0.0255(15)
C6 0.0236(14) 0.0329(15) 0.0284(15) -0.0056(12) -0.0061(12) 0.0169(12)
C5 0.0223(14) 0.0253(14) 0.0195(13) -0.0027(11) -0.0037(11) 0.0126(12)
C11 0.0294(15) 0.0241(14) 0.0173(13) -0.0015(11) 0.0033(11) 0.0107(12)
C12 0.0376(18) 0.0379(19) 0.0236(15) 0.0023(13) -0.0064(13) 0.0154(16)
C13 0.044(2) 0.0359(19) 0.0351(18) 0.0012(14) -0.0054(15) 0.0123(16)
C14 0.054(2) 0.0316(17) 0.0374(19) 0.0082(14) 0.0033(16) 0.0203(16)
C15 0.056(2) 0.0369(19) 0.042(2) 0.0074(15) -0.0085(17) 0.0270(18)
C16 0.0427(19) 0.0355(17) 0.0311(16) -0.0009(13) -0.0088(14) 0.0211(16)
C17 0.041(2) 0.049(2) 0.059(3) 0.0136(19) 0.0033(19) 0.013(2)
C18 0.074(4) 0.079(5) 0.156(7) 0.069(5) -0.001(4) 0.023(4)
C19 0.155(8) 0.047(3) 0.117(6) -0.001(3) 0.064(5) 0.036(4)
O1 0.0235(10) 0.0356(12) 0.0238(10) -0.0045(9) 0.0010(8) 0.0165(9)
O2 0.0375(12) 0.0404(14) 0.0230(10) -0.0031(9) 0.0023(8) 0.0241(11)
O3 0.0325(12) 0.0359(11) 0.0174(9) -0.0067(8) -0.0022(9) 0.0137(10)
O4 0.0537(19) 0.067(2) 0.063(2) -0.0051(17) 0.0013(15) 0.0382(18)
O5 0.0421(16) 0.073(3) 0.039(2) -0.012(2) -0.0059(10) 0.0365(15)
O6 0.093(3) 0.090(4) 0.041(2) -0.021(3) -0.0105(13) 0.045(2)
N1 0.0334(14) 0.0295(13) 0.0230(12) -0.0003(10) -0.0001(10) 0.0180(11)
N2 0.062(3) 0.053(2) 0.136(4) 0.033(3) 0.056(3) 0.040(2)
Cu1 0.0344(2) 0.0256(3) 0.0146(2) -0.00359(17) -0.00179(8) 0.01280(13)

loop_
_atom_type_symbol
_atom_type_description
_atom_type_scat_dispersion_real
_atom_type_scat_dispersion_imag
_atom_type_scat_source
C C 0.0033 0.0016 'International Tables Vol C Tables 4.2.6.8 and 6.1.1.4'
H H 0.0000 0.0000 'International Tables Vol C Tables 4.2.6.8 and 6.1.1.4'
N N 0.0061 0.0033 'International Tables Vol C Tables 4.2.6.8 and 6.1.1.4'
O O 0.0106 0.0060 'International Tables Vol C Tables 4.2.6.8 and 6.1.1.4'
Cu Cu 0.3201 1.2651 'International Tables Vol C Tables 4.2.6.8 and 6.1.1.4'

loop_
_geom_angle_atom_site_label_1
_geom_angle_atom_site_label_2
_geom_angle_atom_site_label_3
_geom_angle
_geom_angle_site_symmetry_1
_geom_angle_site_symmetry_3
C3 C4 C5 121.5(3) . .
C3 C4 H1 121(2) . .
C5 C4 H1 117(2) . .
C4 C3 C2 119.7(3) . .
C4 C3 C11 119.0(3) . .
C2 C3 C11 121.3(3) . .
O1 C2 C1 118.9(3) . .
O1 C2 C3 120.2(3) . .
C1 C2 C3 120.9(3) . .
C2 C1 C10 119.1(2) . .
C2 C1 C1 120.9(3) . 5_765
C10 C1 C1 119.9(3) . 5_765
C1 C10 C9 122.7(3) . .
C1 C10 C5 119.9(3) . .
C9 C10 C5 117.4(3) . .
C8 C9 C10 121.1(3) . .
C8 C9 H5 119(3) . .
C10 C9 H5 120(3) . .
C9 C8 C7 121.5(3) . .
C9 C8 H4 116(3) . .
C7 C8 H4 122(3) . .
C6 C7 C8 119.2(3) . .
C6 C7 H3 115(3) . .
C8 C7 H3 126(3) . .
C7 C6 C5 120.7(3) . .
C7 C6 H2 118(2) . .
C5 C6 H2 122(2) . .
C4 C5 C6 121.1(3) . .
C4 C5 C10 118.8(3) . .
C6 C5 C10 120.1(3) . .
O2 C11 O3 124.7(3) . .
O2 C11 C3 119.8(3) . .
O3 C11 C3 115.6(3) . .
N1 C12 C13 123.2(3) . .
N1 C12 H6 118.4 . .
C13 C12 H6 118.4 . .
C14 C13 C12 118.7(4) . .
C14 C13 H7 120.6 . .
C12 C13 H7 120.6 . .
C13 C14 C15 118.8(3) . .
C13 C14 H8 120.6 . .
C15 C14 H8 120.6 . .
C16 C15 C14 118.8(3) . .
C16 C15 H9 120.6 . .
C14 C15 H9 120.6 . .
N1 C16 C15 122.7(3) . .
N1 C16 H10 118.6 . .
C15 C16 H10 118.6 . .
O4 C17 N2 134.1(6) . .
O4 C17 H11 112.9 . .
N2 C17 H11 112.9 . .
N2 C18 H12 109.5 . .
N2 C18 H13 109.5 . .
H12 C18 H13 109.5 . .
N2 C18 H14 109.5 . .
H12 C18 H14 109.5 . .
H13 C18 H14 109.5 . .
N2 C19 H15 109.5 . .
N2 C19 H16 109.5 . .
H15 C19 H16 109.5 . .
N2 C19 H17 109.5 . .
H15 C19 H17 109.5 . .
H16 C19 H17 109.5 . .
C2 O1 H18 109.5 . .
C11 O3 Cu1 131.1(2) . .
Cu1 O5 H19 116(3) . .
C12 N1 C16 117.8(3) . .
C12 N1 Cu1 123.1(2) . .
C16 N1 Cu1 119.0(2) . .
C17 N2 C18 132.8(6) . .
C17 N2 C19 111.2(6) . .
C18 N2 C19 115.1(6) . .
O3 Cu1 O3 172.35(15) . 4
O3 Cu1 N1 90.68(10) . 4
O3 Cu1 N1 89.97(10) 4 4
O3 Cu1 N1 89.97(10) . .
O3 Cu1 N1 90.68(10) 4 .
N1 Cu1 N1 170.21(16) 4 .
O3 Cu1 O5 86.18(8) . .
O3 Cu1 O5 86.18(8) 4 .
N1 Cu1 O5 94.89(8) 4 .
N1 Cu1 O5 94.89(8) . .

loop_
_geom_bond_atom_site_label_1
_geom_bond_atom_site_label_2
_geom_bond_distance
_geom_bond_site_symmetry_2
C4 C3 1.372(4) .
C4 C5 1.412(4) .
C4 H1 0.87(4) .
C3 C2 1.430(4) .
C3 C11 1.502(4) .
C2 O1 1.355(3) .
C2 C1 1.392(4) .
C1 C10 1.425(4) .
C1 C1 1.491(5) 5_765
C10 C9 1.428(4) .
C10 C5 1.432(4) .
C9 C8 1.352(5) .
C9 H5 0.98(4) .
C8 C7 1.422(5) .
C8 H4 0.91(6) .
C7 C6 1.371(4) .
C7 H3 0.98(4) .
C6 C5 1.414(4) .
C6 H2 0.93(4) .
C11 O2 1.260(4) .
C11 O3 1.269(4) .
C12 N1 1.335(4) .
C12 C13 1.392(5) .
C12 H6 0.9500 .
C13 C14 1.377(5) .
C13 H7 0.9500 .
C14 C15 1.395(6) .
C14 H8 0.9500 .
C15 C16 1.383(5) .
C15 H9 0.9500 .
C16 N1 1.350(4) .
C16 H10 0.9500 .
C17 O4 1.171(6) .
C17 N2 1.284(6) .
C17 H11 0.9500 .
C18 N2 1.399(8) .
C18 H12 0.9800 .
C18 H13 0.9800 .
C18 H14 0.9800 .
C19 N2 1.594(9) .
C19 H15 0.9800 .
C19 H16 0.9800 .
C19 H17 0.9800 .
O1 H18 0.8400 .
O3 Cu1 1.9287(19) .
O5 Cu1 2.349(4) .
O5 H19 0.83(3) .
O6 H20 0.8500 .
N1 Cu1 2.034(3) .
Cu1 O3 1.9288(19) 4
Cu1 N1 2.034(3) 4

loop_
_geom_hbond_atom_site_label_D
_geom_hbond_atom_site_label_H
_geom_hbond_atom_site_label_A
_geom_hbond_distance_DH
_geom_hbond_distance_HA
_geom_hbond_distance_DA
_geom_hbond_angle_DHA
_geom_hbond_site_symmetry_A
O1 H18 O2 0.84 1.83 2.585(3) 148.1 .
O5 H19 O4 0.83(3) 2.12(3) 2.948(4) 176(3) .
O6 H20 O2 0.850 2.170 2.921(4) 146.9(3) 4

loop_
_geom_torsion_atom_site_label_1
_geom_torsion_atom_site_label_2
_geom_torsion_atom_site_label_3
_geom_torsion_atom_site_label_4
_geom_torsion
_geom_torsion_site_symmetry_1
_geom_torsion_site_symmetry_4
C5 C4 C3 C2 -1.5(5) . .
C5 C4 C3 C11 178.9(3) . .
C4 C3 C2 O1 -179.5(3) . .
C11 C3 C2 O1 0.0(4) . .
C4 C3 C2 C1 0.1(4) . .
C11 C3 C2 C1 179.6(3) . .
O1 C2 C1 C10 -178.8(3) . .
C3 C2 C1 C10 1.7(4) . .
O1 C2 C1 C1 2.8(4) . 5_765
C3 C2 C1 C1 -176.8(2) . 5_765
C2 C1 C10 C9 178.3(3) . .
C1 C1 C10 C9 -3.2(4) 5_765 .
C2 C1 C10 C5 -1.9(5) . .
C1 C1 C10 C5 176.6(2) 5_765 .
C1 C10 C9 C8 -178.0(3) . .
C5 C10 C9 C8 2.2(5) . .
C10 C9 C8 C7 -1.1(6) . .
C9 C8 C7 C6 -0.9(6) . .
C8 C7 C6 C5 1.6(5) . .
C3 C4 C5 C6 -177.0(3) . .
C3 C4 C5 C10 1.3(5) . .
C7 C6 C5 C4 177.7(3) . .
C7 C6 C5 C10 -0.4(5) . .
C1 C10 C5 C4 0.5(4) . .
C9 C10 C5 C4 -179.7(3) . .
C1 C10 C5 C6 178.7(3) . .
C9 C10 C5 C6 -1.5(4) . .
C4 C3 C11 O2 179.7(3) . .
C2 C3 C11 O2 0.2(4) . .
C4 C3 C11 O3 0.7(4) . .
C2 C3 C11 O3 -178.8(3) . .
N1 C12 C13 C14 2.5(6) . .
C12 C13 C14 C15 -2.8(6) . .
C13 C14 C15 C16 1.8(6) . .
C14 C15 C16 N1 -0.3(6) . .
O2 C11 O3 Cu1 -0.1(5) . .
C13 C12 N1 C16 -1.0(5) . .
C13 C12 N1 Cu1 -176.4(3) . .
C15 C16 N1 C12 0.0(6) . .
C15 C16 N1 Cu1 175.5(3) . .
O4 C17 N2 C18 -172.2(7) . .
O4 C17 N2 C19 -3.4(8) . .
C11 O3 Cu1 N1 85.2(3) . 4
C11 O3 Cu1 N1 -85.0(3) . .
C12 N1 Cu1 O3 45.5(3) . .
C16 N1 Cu1 O3 -129.9(3) . .
C12 N1 Cu1 O3 -142.2(3) . 4
C16 N1 Cu1 O3 42.5(3) . 4
C12 N1 Cu1 O5 131.6(3) . .
C16 N1 Cu1 O5 -43.7(3) . .
